data_2239973
loop_
_publ_author_name
'Frenzel, Peter'
'Jakob, Alexander'
'Schaarschmidt, Dieter'
'R\"uffer, Tobias'
'Lang, Heinrich'

_publ_section_title
;
 Crystal structure of
 <i>cyclo</i>-bis(\m~4~-2,2-diallylmalonato-\k^6^<i>O</i>^1^,<i>O</i>^3^:<i>O</i>^3^:<i>O</i>^1'^,<i>O</i>^3'^:<i>O</i>^1'^)tetrakis(triphenylphosphane-\k<i>P</i>)tetrasilver(I)
;
_journal_coeditor_code WM5047
_journal_issue 10
_journal_name_full 'Acta Crystallographica Section E'
_journal_page_first 174
_journal_page_last 177
_journal_paper_doi 10.1107/S1600536814019394
_journal_volume 70
_journal_year 2014
_chemical_formula_iupac '[Ag4 (C9 H10 O4)2 (C18 H15 P)4]'
_chemical_formula_moiety 'C90 H80 Ag4 O8 P4'
_chemical_formula_sum 'C90 H80 Ag4 O8 P4'
_chemical_formula_weight 1844.90
_chemical_name_systematic
;<i>cyclo</i>-Bis(\m~4~-2,2-diallylmalonato-
\k^6^<i>O</i>^1^,<i>O</i>^3^:<i>O</i>^3^:<i>O</i>^1'^,<i>O</i>^3'^:<i>O</i>^1'^)tetrakis(triphenylphosphane-\k<i>P</i>)tetrasilver(I)
;
_space_group_crystal_system tetragonal
_space_group_IT_number 82
_space_group_name_Hall 'I -4'
_space_group_name_H-M_alt 'I -4'
_symmetry_space_group_name_Hall 'I -4'
_symmetry_space_group_name_H-M 'I -4'
_atom_sites_solution_hydrogens geom
_audit_creation_method SHELXL-2013
_cell_angle_alpha 90
_cell_angle_beta 90
_cell_angle_gamma 90
_cell_formula_units_Z 2
_cell_length_a 16.04620(10)
_cell_length_b 16.04620(10)
_cell_length_c 15.3337(2)
_cell_measurement_reflns_used 14970
_cell_measurement_temperature 105
_cell_measurement_theta_max 28.4240
_cell_measurement_theta_min 3.2040
_cell_volume 3948.13(6)
_computing_cell_refinement
;
CrysAlis CCD (Oxford Diffraction, 2006)
;
_computing_data_collection
;
CrysAlis CCD (Oxford Diffraction, 2006)
;
_computing_data_reduction
;
CrysAlis RED (Oxford Diffraction, 2006)
;
_computing_molecular_graphics
;
ORTEP-3 for Windows (Farrugia, 2012), SHELXTL (Sheldrick, 2008)
and
DIAMOND (Brandenburg, 1996)
;
_computing_publication_material
;
WinGX (Farrugia, 2012), publCIF (Westrip, 2010) and
<i>PLATON</i> (Spek, 2009)
;
_computing_structure_refinement 'SHELXL2013 (Sheldrick, 2008)'
_computing_structure_solution 'SHELXS2013 (Sheldrick, 2008)'
_diffrn_ambient_temperature 105
_diffrn_measured_fraction_theta_full 0.998
_diffrn_measured_fraction_theta_max 0.946
_diffrn_measurement_device_type 'Oxford Gemini S'
_diffrn_measurement_method '\w scans'
_diffrn_radiation_type MoK\a
_diffrn_radiation_wavelength 0.71073
_diffrn_reflns_av_R_equivalents 0.0341
_diffrn_reflns_limit_h_max 20
_diffrn_reflns_limit_h_min -19
_diffrn_reflns_limit_k_max 21
_diffrn_reflns_limit_k_min -21
_diffrn_reflns_limit_l_max 20
_diffrn_reflns_limit_l_min -19
_diffrn_reflns_number 21141
_diffrn_reflns_theta_full 25.242
_diffrn_reflns_theta_max 28.494
_diffrn_reflns_theta_min 3.134
_diffrn_standards_decay_% 0
_diffrn_standards_interval_count 50
_diffrn_standards_interval_time 5
_diffrn_standards_number 2
_exptl_absorpt_coefficient_mu 1.116
_exptl_absorpt_correction_T_max 1.00000
_exptl_absorpt_correction_T_min 0.90249
_exptl_absorpt_correction_type multi-scan
_exptl_absorpt_process_details
;
(CrysAlis RED; Oxford Diffraction, 2006)
;
_exptl_crystal_colour colourless
_exptl_crystal_density_diffrn 1.552
_exptl_crystal_description block
_exptl_crystal_F_000 1864
_exptl_crystal_size_max 0.2
_exptl_crystal_size_mid 0.1
_exptl_crystal_size_min 0.1
_refine_diff_density_max 0.398
_refine_diff_density_min -0.515
_refine_ls_abs_structure_details
;
Flack <i>x</i> determined using 1620 quotients
[(<i>I</i>^+^)-(<i>I</i>^-^)]/[(<i>I</i>^+^)+(<i>I</i>^-^)]
(Parsons & Flack, 2004)
;
_refine_ls_abs_structure_Flack -0.051(9)
_refine_ls_extinction_method none
_refine_ls_goodness_of_fit_ref 1.044
_refine_ls_hydrogen_treatment constr
_refine_ls_matrix_type full
_refine_ls_number_parameters 240
_refine_ls_number_reflns 4571
_refine_ls_number_restraints 0
_refine_ls_restrained_S_all 1.044
_refine_ls_R_factor_all 0.0237
_refine_ls_R_factor_gt 0.0223
_refine_ls_shift/su_max 0.001
_refine_ls_shift/su_mean 0.000
_refine_ls_structure_factor_coef Fsqd
_refine_ls_weighting_details 'w=1/[\s^2^(Fo^2^)+(0.0226P)^2^+1.5165P] where P=(Fo^2^+2Fc^2^)/3'
_refine_ls_weighting_scheme calc
_refine_ls_wR_factor_gt 0.0471
_refine_ls_wR_factor_ref 0.0478
_reflns_number_gt 4425
_reflns_number_total 4571
_reflns_threshold_expression I>2\s(I)
_cod_data_source_file wm5047sup1.cf
_cod_data_source_block I
_cod_original_cell_volume 3948.13(7)
_cod_database_code 2239973
_cod_database_fobs_code 2239973
_shelx_space_group_comment
;
The symmetry employed for this shelxl refinement is uniquely defined
by the following loop, which should always be used as a source of
symmetry information in preference to the above space-group names.
They are only intended as comments.
;
_shelxl_version_number .2013

loop_
_space_group_symop_operation_xyz
'x, y, z'
'-x, -y, z'
'y, -x, -z'
'-y, x, -z'
'x+1/2, y+1/2, z+1/2'
'-x+1/2, -y+1/2, z+1/2'
'y+1/2, -x+1/2, -z+1/2'
'-y+1/2, x+1/2, -z+1/2'

loop_
_atom_site_type_symbol
_atom_site_label
_atom_site_fract_x
_atom_site_fract_y
_atom_site_fract_z
_atom_site_U_iso_or_equiv
_atom_site_adp_type
_atom_site_calc_flag
_atom_site_occupancy
C C1 0.42916(19) 0.52013(18) 1.13083(19) 0.0162(6) Uani d 1
C C2 0.5000 0.5000 1.1958(3) 0.0156(8) Uani d 1
C C3 0.4814(2) 0.4235(2) 1.2530(2) 0.0205(7) Uani d 1
H H3A 0.4329 0.4350 1.2889 0.025 Uiso calc 1
H H3B 0.4681 0.3765 1.2157 0.025 Uiso calc 1
C C4 0.5527(2) 0.4007(2) 1.3107(2) 0.0258(7) Uani d 1
H H4 0.6037 0.3908 1.2837 0.031 Uiso calc 1
C C5 0.5502(3) 0.3933(3) 1.3962(3) 0.0394(9) Uani d 1
H H5A 0.5005 0.4026 1.4259 0.047 Uiso calc 1
H H5B 0.5980 0.3787 1.4269 0.047 Uiso calc 1
C C6 0.3546(2) 0.17708(19) 0.9260(2) 0.0189(6) Uani d 1
C C7 0.3733(2) 0.2094(2) 0.8438(2) 0.0252(7) Uani d 1
H H7 0.4161 0.2480 0.8373 0.030 Uiso calc 1
C C8 0.3276(3) 0.1837(2) 0.7717(2) 0.0329(9) Uani d 1
H H8 0.3407 0.2047 0.7168 0.039 Uiso calc 1
C C9 0.2631(3) 0.1274(2) 0.7803(3) 0.0389(10) Uani d 1
H H9 0.2332 0.1102 0.7316 0.047 Uiso calc 1
C C10 0.2434(2) 0.0970(2) 0.8615(3) 0.0346(9) Uani d 1
H H10 0.1995 0.0597 0.8675 0.042 Uiso calc 1
C C11 0.2883(2) 0.1214(2) 0.9348(2) 0.0245(7) Uani d 1
H H11 0.2741 0.1007 0.9894 0.029 Uiso calc 1
C C12 0.52112(19) 0.17391(19) 0.9931(2) 0.0191(6) Uani d 1
C C13 0.58867(19) 0.21305(19) 1.0339(2) 0.0230(6) Uani d 1
H H13 0.5799 0.2591 1.0696 0.028 Uiso calc 1
C C14 0.6692(2) 0.1829(2) 1.0208(2) 0.0295(8) Uani d 1
H H14 0.7140 0.2080 1.0489 0.035 Uiso calc 1
C C15 0.6825(2) 0.1156(2) 0.9662(3) 0.0292(7) Uani d 1
H H15 0.7361 0.0952 0.9580 0.035 Uiso calc 1
C C16 0.6160(2) 0.0786(2) 0.9240(2) 0.0267(7) Uani d 1
H H16 0.6252 0.0339 0.8866 0.032 Uiso calc 1
C C17 0.5356(2) 0.1078(2) 0.9370(2) 0.0223(7) Uani d 1
H H17 0.4913 0.0829 0.9079 0.027 Uiso calc 1
C C18 0.38021(19) 0.14737(19) 1.1075(2) 0.0184(6) Uani d 1
C C19 0.3973(2) 0.0620(2) 1.1117(2) 0.0233(7) Uani d 1
H H19 0.4319 0.0376 1.0703 0.028 Uiso calc 1
C C20 0.3628(2) 0.0137(2) 1.1771(2) 0.0262(7) Uani d 1
H H20 0.3739 -0.0432 1.1794 0.031 Uiso calc 1
C C21 0.3121(2) 0.0500(2) 1.2389(2) 0.0258(7) Uani d 1
H H21 0.2889 0.0174 1.2828 0.031 Uiso calc 1
C C22 0.2956(2) 0.1343(2) 1.2362(2) 0.0264(7) Uani d 1
H H22 0.2616 0.1584 1.2784 0.032 Uiso calc 1
C C23 0.3297(2) 0.1832(2) 1.1707(2) 0.0207(7) Uani d 1
H H23 0.3187 0.2401 1.1690 0.025 Uiso calc 1
O O1 0.36944(13) 0.47026(13) 1.12166(14) 0.0186(5) Uani d 1
O O2 0.43925(14) 0.58622(14) 1.08654(14) 0.0209(5) Uani d 1
P P1 0.41682(5) 0.21258(5) 1.01855(5) 0.01656(16) Uani d 1
Ag Ag1 0.41599(2) 0.35747(2) 1.04012(2) 0.01949(7) Uani d 1

loop_
_atom_site_aniso_label
_atom_site_aniso_U_11
_atom_site_aniso_U_22
_atom_site_aniso_U_33
_atom_site_aniso_U_12
_atom_site_aniso_U_13
_atom_site_aniso_U_23
C1 0.0177(16) 0.0146(15) 0.0163(14) 0.0002(11) 0.0004(12) -0.0030(11)
C2 0.015(2) 0.016(2) 0.0154(19) -0.0020(16) 0.000 0.000
C3 0.0228(17) 0.0192(16) 0.0195(15) -0.0003(12) 0.0021(12) -0.0004(12)
C4 0.0282(19) 0.0209(17) 0.0284(18) 0.0034(13) -0.0007(14) 0.0035(14)
C5 0.050(3) 0.036(2) 0.032(2) 0.0070(18) -0.0071(18) 0.0058(17)
C6 0.0192(16) 0.0127(15) 0.0250(16) 0.0044(12) -0.0039(12) -0.0018(12)
C7 0.0280(19) 0.0247(18) 0.0229(17) 0.0059(14) -0.0026(13) -0.0032(13)
C8 0.039(2) 0.035(2) 0.0250(19) 0.0123(17) -0.0077(15) -0.0018(16)
C9 0.044(2) 0.030(2) 0.042(2) 0.0116(17) -0.0237(18) -0.0141(17)
C10 0.030(2) 0.0236(19) 0.050(2) 0.0006(15) -0.0192(18) 0.0006(16)
C11 0.0211(16) 0.0192(16) 0.0332(19) 0.0003(12) -0.0092(13) 0.0005(13)
C12 0.0180(16) 0.0188(16) 0.0204(15) -0.0011(12) -0.0030(12) 0.0062(12)
C13 0.0220(16) 0.0202(15) 0.0270(16) -0.0026(11) -0.0015(14) 0.0025(14)
C14 0.0206(17) 0.0303(19) 0.038(2) -0.0044(14) -0.0021(15) 0.0055(15)
C15 0.0167(15) 0.0308(19) 0.040(2) 0.0026(12) 0.0062(16) 0.0078(17)
C16 0.0252(18) 0.0231(18) 0.0318(18) 0.0028(14) 0.0071(14) 0.0032(14)
C17 0.0214(16) 0.0205(16) 0.0250(18) -0.0005(12) -0.0008(12) 0.0017(12)
C18 0.0161(16) 0.0179(16) 0.0211(16) -0.0015(11) -0.0029(12) 0.0004(12)
C19 0.0237(18) 0.0207(17) 0.0256(17) 0.0010(13) -0.0028(13) 0.0011(13)
C20 0.0294(19) 0.0185(17) 0.0306(19) -0.0010(13) -0.0052(14) 0.0057(14)
C21 0.0230(18) 0.0268(18) 0.0274(18) -0.0040(14) -0.0028(14) 0.0097(14)
C22 0.0217(19) 0.0320(19) 0.0255(18) 0.0024(14) 0.0021(14) 0.0041(14)
C23 0.0191(17) 0.0198(17) 0.0234(17) 0.0030(12) -0.0014(13) 0.0026(13)
O1 0.0154(11) 0.0168(11) 0.0236(12) -0.0017(8) 0.0018(9) -0.0032(9)
O2 0.0212(12) 0.0188(11) 0.0225(12) -0.0024(9) -0.0047(9) 0.0042(9)
P1 0.0175(4) 0.0137(4) 0.0185(4) 0.0000(3) -0.0015(3) 0.0002(3)
Ag1 0.02397(13) 0.01337(12) 0.02114(11) -0.00192(9) 0.00038(10) 0.00018(9)

loop_
_atom_type_symbol
_atom_type_description
_atom_type_scat_dispersion_real
_atom_type_scat_dispersion_imag
_atom_type_scat_source
C C 0.0033 0.0016 'International Tables Vol C Tables 4.2.6.8 and 6.1.1.4'
H H 0.0000 0.0000 'International Tables Vol C Tables 4.2.6.8 and 6.1.1.4'
O O 0.0106 0.0060 'International Tables Vol C Tables 4.2.6.8 and 6.1.1.4'
P P 0.1023 0.0942 'International Tables Vol C Tables 4.2.6.8 and 6.1.1.4'
Ag Ag -0.8971 1.1015 'International Tables Vol C Tables 4.2.6.8 and 6.1.1.4'

loop_
_geom_angle_atom_site_label_1
_geom_angle_atom_site_label_2
_geom_angle_atom_site_label_3
_geom_angle_site_symmetry_1
_geom_angle_site_symmetry_3
_geom_angle
O1 C1 O2 . . 124.7(3)
O1 C1 C2 . . 120.0(2)
O2 C1 C2 . . 115.2(2)
C3 C2 C3 . 2_665 110.4(4)
C3 C2 C1 . 2_665 110.11(16)
C3 C2 C1 2_665 2_665 113.04(17)
C3 C2 C1 . . 113.04(17)
C3 C2 C1 2_665 . 110.10(16)
C1 C2 C1 2_665 . 99.8(3)
C4 C3 C2 . . 112.6(3)
C4 C3 H3A . . 109.1
C2 C3 H3A . . 109.1
C4 C3 H3B . . 109.1
C2 C3 H3B . . 109.1
H3A C3 H3B . . 107.8
C5 C4 C3 . . 126.0(4)
C5 C4 H4 . . 117.0
C3 C4 H4 . . 117.0
C4 C5 H5A . . 120.0
C4 C5 H5B . . 120.0
H5A C5 H5B . . 120.0
C7 C6 C11 . . 119.2(3)
C7 C6 P1 . . 118.0(3)
C11 C6 P1 . . 122.8(3)
C8 C7 C6 . . 119.7(3)
C8 C7 H7 . . 120.2
C6 C7 H7 . . 120.2
C9 C8 C7 . . 120.9(4)
C9 C8 H8 . . 119.6
C7 C8 H8 . . 119.6
C10 C9 C8 . . 119.5(3)
C10 C9 H9 . . 120.2
C8 C9 H9 . . 120.2
C9 C10 C11 . . 120.9(4)
C9 C10 H10 . . 119.6
C11 C10 H10 . . 119.6
C10 C11 C6 . . 119.8(3)
C10 C11 H11 . . 120.1
C6 C11 H11 . . 120.1
C17 C12 C13 . . 119.4(3)
C17 C12 P1 . . 123.1(2)
C13 C12 P1 . . 117.5(2)
C14 C13 C12 . . 119.8(3)
C14 C13 H13 . . 120.1
C12 C13 H13 . . 120.1
C15 C14 C13 . . 120.1(3)
C15 C14 H14 . . 120.0
C13 C14 H14 . . 120.0
C16 C15 C14 . . 120.0(3)
C16 C15 H15 . . 120.0
C14 C15 H15 . . 120.0
C15 C16 C17 . . 120.3(3)
C15 C16 H16 . . 119.8
C17 C16 H16 . . 119.8
C12 C17 C16 . . 120.3(3)
C12 C17 H17 . . 119.9
C16 C17 H17 . . 119.9
C23 C18 C19 . . 119.2(3)
C23 C18 P1 . . 118.3(2)
C19 C18 P1 . . 122.4(2)
C20 C19 C18 . . 120.3(3)
C20 C19 H19 . . 119.9
C18 C19 H19 . . 119.9
C21 C20 C19 . . 119.8(3)
C21 C20 H20 . . 120.1
C19 C20 H20 . . 120.1
C20 C21 C22 . . 120.5(3)
C20 C21 H21 . . 119.7
C22 C21 H21 . . 119.7
C21 C22 C23 . . 120.0(3)
C21 C22 H22 . . 120.0
C23 C22 H22 . . 120.0
C18 C23 C22 . . 120.1(3)
C18 C23 H23 . . 119.9
C22 C23 H23 . . 119.9
C1 O1 Ag1 . . 108.13(19)
C1 O2 Ag1 . 3_567 111.05(19)
C1 O2 Ag1 . 2_665 123.53(19)
Ag1 O2 Ag1 3_567 2_665 106.22(8)
C18 P1 C6 . . 103.13(15)
C18 P1 C12 . . 105.12(14)
C6 P1 C12 . . 103.22(15)
C18 P1 Ag1 . . 117.56(10)
C6 P1 Ag1 . . 114.54(10)
C12 P1 Ag1 . . 111.81(10)
O1 Ag1 P1 . . 148.09(6)
O1 Ag1 O2 . 2_665 82.45(7)
O1 Ag1 O2 . 4_657 90.28(8)
P1 Ag1 O2 . 2_665 112.26(5)
O2 Ag1 P1 4_657 . 115.95(6)
O2 Ag1 O2 4_657 2_665 92.63(10)

loop_
_geom_bond_atom_site_label_1
_geom_bond_atom_site_label_2
_geom_bond_site_symmetry_2
_geom_bond_distance
C1 O1 . 1.256(3)
C1 O2 . 1.270(4)
C1 C2 . 1.545(4)
C2 C3 . 1.539(4)
C2 C3 2_665 1.539(4)
C2 C1 2_665 1.545(4)
C3 C4 . 1.492(5)
C3 H3A . 0.9700
C3 H3B . 0.9700
C4 C5 . 1.318(5)
C4 H4 . 0.9300
C5 H5A . 0.9300
C5 H5B . 0.9300
C6 C7 . 1.397(5)
C6 C11 . 1.397(5)
C6 P1 . 1.825(3)
C7 C8 . 1.389(5)
C7 H7 . 0.9300
C8 C9 . 1.380(6)
C8 H8 . 0.9300
C9 C10 . 1.373(6)
C9 H9 . 0.9300
C10 C11 . 1.391(5)
C10 H10 . 0.9300
C11 H11 . 0.9300
C12 C17 . 1.386(5)
C12 C13 . 1.400(4)
C12 P1 . 1.827(3)
C13 C14 . 1.394(5)
C13 H13 . 0.9300
C14 C15 . 1.383(5)
C14 H14 . 0.9300
C15 C16 . 1.382(5)
C15 H15 . 0.9300
C16 C17 . 1.386(5)
C16 H16 . 0.9300
C17 H17 . 0.9300
C18 C23 . 1.387(5)
C18 C19 . 1.399(4)
C18 P1 . 1.817(3)
C19 C20 . 1.383(5)
C19 H19 . 0.9300
C20 C21 . 1.378(5)
C20 H20 . 0.9300
C21 C22 . 1.380(5)
C21 H21 . 0.9300
C22 C23 . 1.388(5)
C22 H22 . 0.9300
C23 H23 . 0.9300
Ag1 O1 . 2.323(2)
Ag1 P1 . 2.3483(8)
Ag1 O2 2_665 2.592(2)
Ag1 O2 4_657 2.344(2)
O2 Ag1 3_567 2.344(2)
O2 Ag1 2_665 2.592(2)

loop_
_geom_hbond_atom_site_label_D
_geom_hbond_atom_site_label_H
_geom_hbond_atom_site_label_A
_geom_hbond_site_symmetry_A
_geom_hbond_distance_DH
_geom_hbond_distance_HA
_geom_hbond_distance_DA
_geom_hbond_angle_DHA
C13 H13 O2 2_665 0.93 2.51 3.351(4) 150

loop_
_geom_torsion_atom_site_label_1
_geom_torsion_atom_site_label_2
_geom_torsion_atom_site_label_3
_geom_torsion_atom_site_label_4
_geom_torsion_site_symmetry_1
_geom_torsion_site_symmetry_4
_geom_torsion
O1 C1 C2 C3 . . -8.4(4)
O2 C1 C2 C3 . . 175.2(3)
O1 C1 C2 C3 . 2_665 -132.4(3)
O2 C1 C2 C3 . 2_665 51.2(4)
O1 C1 C2 C1 . 2_665 108.5(3)
O2 C1 C2 C1 . 2_665 -67.9(2)
C3 C2 C3 C4 2_665 . -60.5(2)
C1 C2 C3 C4 2_665 . 65.0(4)
C1 C2 C3 C4 . . 175.6(2)
C2 C3 C4 C5 . . 124.2(4)
C11 C6 C7 C8 . . -2.2(5)
P1 C6 C7 C8 . . 179.7(3)
C6 C7 C8 C9 . . 1.0(5)
C7 C8 C9 C10 . . 0.5(6)
C8 C9 C10 C11 . . -0.8(6)
C9 C10 C11 C6 . . -0.4(5)
C7 C6 C11 C10 . . 1.9(5)
P1 C6 C11 C10 . . 179.9(3)
C17 C12 C13 C14 . . -3.0(5)
P1 C12 C13 C14 . . 176.2(3)
C12 C13 C14 C15 . . 1.4(5)
C13 C14 C15 C16 . . 0.5(5)
C14 C15 C16 C17 . . -1.0(5)
C13 C12 C17 C16 . . 2.5(5)
P1 C12 C17 C16 . . -176.6(2)
C15 C16 C17 C12 . . -0.6(5)
C23 C18 C19 C20 . . 1.2(5)
P1 C18 C19 C20 . . -175.1(3)
C18 C19 C20 C21 . . -0.6(5)
C19 C20 C21 C22 . . -0.2(5)
C20 C21 C22 C23 . . 0.3(5)
C19 C18 C23 C22 . . -1.0(5)
P1 C18 C23 C22 . . 175.4(3)
C21 C22 C23 C18 . . 0.2(5)
O2 C1 O1 Ag1 . . 100.7(3)
C2 C1 O1 Ag1 . . -75.4(3)
O1 C1 O2 Ag1 . 3_567 -17.0(4)
C2 C1 O2 Ag1 . 3_567 159.23(19)
O1 C1 O2 Ag1 . 2_665 -144.9(2)
C2 C1 O2 Ag1 . 2_665 31.3(3)
C23 C18 P1 C6 . . -106.6(3)
C19 C18 P1 C6 . . 69.7(3)
C23 C18 P1 C12 . . 145.6(3)
C19 C18 P1 C12 . . -38.1(3)
C23 C18 P1 Ag1 . . 20.5(3)
C19 C18 P1 Ag1 . . -163.2(2)
C7 C6 P1 C18 . . -173.8(2)
C11 C6 P1 C18 . . 8.2(3)
C7 C6 P1 C12 . . -64.5(3)
C11 C6 P1 C12 . . 117.5(3)
C7 C6 P1 Ag1 . . 57.3(3)
C11 C6 P1 Ag1 . . -120.7(2)
C17 C12 P1 C18 . . 85.6(3)
C13 C12 P1 C18 . . -93.6(3)
C17 C12 P1 C6 . . -22.2(3)
C13 C12 P1 C6 . . 158.7(2)
C17 C12 P1 Ag1 . . -145.8(2)
C13 C12 P1 Ag1 . . 35.1(3)
